data_4307743
loop_
_publ_author_name
'Prasanta Ghosh'
'Eckhard Bill'
'Thomas Weyherm\"uller'
'Karl Wieghardt'

_publ_section_title
;
The Molecular and Electronic Structure of the Electron Transfer Series
[Fe2(NO)2(S2C2R2)3]z (z= 0, -1, -2; R =
phenyl, p-tolyl, p-tert-butylphenyl)
;
_journal_name_full 'Inorganic Chemistry'
_journal_page_first 2612
_journal_page_last 2618
_journal_paper_doi 10.1021/ic0622306
_journal_volume 46
_journal_year 2007
_chemical_formula_sum 'C66 H78 Fe2 N2 O2 S6'
_chemical_formula_weight 1235.36
_chemical_name_systematic
; 
 ? 
;
_space_group_IT_number 14
_symmetry_cell_setting monoclinic
_symmetry_space_group_name_Hall '-P 2ybc'
_symmetry_space_group_name_H-M 'P 1 21/c 1'
_atom_sites_solution_hydrogens geom
_atom_sites_solution_primary direct
_atom_sites_solution_secondary difmap
_audit_creation_method SHELXL-97
_cell_angle_alpha 90.00
_cell_angle_beta 101.446(4)
_cell_angle_gamma 90.00
_cell_formula_units_Z 4
_cell_length_a 19.0256(6)
_cell_length_b 29.5816(9)
_cell_length_c 12.0932(3)
_cell_measurement_temperature 100(2)
_cell_volume 6670.8(3)
_computing_cell_refinement 'Nonius Collect Software'
_computing_data_collection 'Nonius Collect Software'
_computing_data_reduction 'Nonius Collect Software'
_computing_structure_refinement 'SHELXL-97 (Sheldrick, 1997)'
_computing_structure_solution 'SHELXS-97 (Sheldrick, 1990)'
_diffrn_ambient_temperature 100(2)
_diffrn_measured_fraction_theta_full 0.999
_diffrn_measured_fraction_theta_max 0.999
_diffrn_measurement_device_type 'Nonius Kappa-CCD'
_diffrn_measurement_method '2198 images at 0.3 deg. stepwise rotation in omega and phi, 20 sec./frame'
_diffrn_radiation_monochromator graphite
_diffrn_radiation_source 'rotating anode, 50 kV, 80 mA'
_diffrn_radiation_type MoK\a
_diffrn_radiation_wavelength 0.71073
_diffrn_reflns_av_R_equivalents 0.0803
_diffrn_reflns_av_sigmaI/netI 0.0555
_diffrn_reflns_limit_h_max 24
_diffrn_reflns_limit_h_min -24
_diffrn_reflns_limit_k_max 38
_diffrn_reflns_limit_k_min -38
_diffrn_reflns_limit_l_max 13
_diffrn_reflns_limit_l_min -15
_diffrn_reflns_number 76038
_diffrn_reflns_theta_full 27.50
_diffrn_reflns_theta_max 27.50
_diffrn_reflns_theta_min 2.96
_exptl_absorpt_coefficient_mu 0.665
_exptl_absorpt_correction_type multi-scan
_exptl_crystal_density_diffrn 1.230
_exptl_crystal_density_method 'not measured'
_exptl_crystal_F_000 2608
_exptl_crystal_size_max 0.28
_exptl_crystal_size_mid 0.12
_exptl_crystal_size_min 0.06
_refine_diff_density_max 0.540
_refine_diff_density_min -0.349
_refine_diff_density_rms 0.073
_refine_ls_extinction_method none
_refine_ls_goodness_of_fit_ref 1.184
_refine_ls_hydrogen_treatment mixed
_refine_ls_matrix_type full
_refine_ls_number_parameters 725
_refine_ls_number_reflns 15313
_refine_ls_number_restraints 25
_refine_ls_restrained_S_all 1.183
_refine_ls_R_factor_all 0.0853
_refine_ls_R_factor_gt 0.0627
_refine_ls_shift/su_max 0.001
_refine_ls_shift/su_mean 0.000
_refine_ls_structure_factor_coef Fsqd
_refine_ls_weighting_details 'calc w=1/[\s^2^(Fo^2^)+(0.0218P)^2^+9.6655P] where P=(Fo^2^+2Fc^2^)/3'
_refine_ls_weighting_scheme calc
_refine_ls_wR_factor_gt 0.1059
_refine_ls_wR_factor_ref 0.1126
_reflns_number_gt 12312
_reflns_number_total 15313
_reflns_threshold_expression >2sigma(I)
_cod_data_source_file ic0622306si20061123_074406_2.cif
_cod_data_source_block 3a
_cod_depositor_comments
;
The following automatic conversions were performed:
'_symmetry_cell_setting' value 'Monoclinic' changed to 'monoclinic'
according to '/home/saulius/struct/CIF-dictionaries/cif_core.dic'
dictionary named 'cif_core.dic' version 2.4.1 from
2010-06-29.

'_exptl_absorpt_correction_type' value 'Multi-Scan' changed
to 'multi-scan' according to
'/home/saulius/struct/CIF-dictionaries/cif_core.dic' dictionary named
'cif_core.dic' version 2.4.1 from 2010-06-29.

Automatic conversion script
Id: cif_fix_enum 1527 2010-12-29 10:47:43Z saulius 
;
_cod_database_code 4307743

loop_
_symmetry_equiv_pos_as_xyz
'x, y, z'
'-x, y+1/2, -z+1/2'
'-x, -y, -z'
'x, -y-1/2, z-1/2'

loop_
_atom_site_label
_atom_site_type_symbol
_atom_site_fract_x
_atom_site_fract_y
_atom_site_fract_z
_atom_site_U_iso_or_equiv
_atom_site_adp_type
_atom_site_occupancy
_atom_site_symmetry_multiplicity
_atom_site_calc_flag
_atom_site_refinement_flags
_atom_site_disorder_assembly
_atom_site_disorder_group
Fe1 Fe 0.28470(2) 0.268581(13) 0.49088(3) 0.01617(9) Uani 1 1 d . . .
Fe2 Fe 0.22607(2) 0.323926(13) 0.30721(3) 0.01675(10) Uani 1 1 d . . .
S1 S 0.38299(4) 0.30178(2) 0.57606(6) 0.01900(15) Uani 1 1 d . . .
S2 S 0.23236(4) 0.30244(2) 0.61009(6) 0.01821(15) Uani 1 1 d . . .
C1 C 0.36384(16) 0.33430(9) 0.6826(2) 0.0175(6) Uani 1 1 d . . .
C2 C 0.29205(16) 0.33611(9) 0.6950(2) 0.0171(6) Uani 1 1 d . . .
C3 C 0.26070(16) 0.36665(9) 0.7700(2) 0.0173(6) Uani 1 1 d . . .
C4 C 0.28391(17) 0.41130(10) 0.7902(3) 0.0232(7) Uani 1 1 d . . .
H4 H 0.3233 0.4222 0.7604 0.028 Uiso 1 1 calc R . .
C5 C 0.24974(18) 0.43969(10) 0.8536(3) 0.0273(7) Uani 1 1 d . . .
H5 H 0.2667 0.4698 0.8671 0.033 Uiso 1 1 calc R . .
C6 C 0.19118(17) 0.42565(10) 0.8982(3) 0.0223(6) Uani 1 1 d . . .
C7 C 0.16729(16) 0.38157(9) 0.8744(2) 0.0196(6) Uani 1 1 d . . .
H7 H 0.1265 0.3711 0.9012 0.024 Uiso 1 1 calc R . .
C8 C 0.20163(16) 0.35268(9) 0.8126(2) 0.0197(6) Uani 1 1 d . . .
H8 H 0.1845 0.3226 0.7990 0.024 Uiso 1 1 calc R . .
C9 C 0.42560(16) 0.35712(9) 0.7559(2) 0.0178(6) Uani 1 1 d . . .
C10 C 0.48117(16) 0.37449(9) 0.7090(2) 0.0204(6) Uani 1 1 d . . .
H10 H 0.4784 0.3722 0.6299 0.024 Uiso 1 1 calc R . .
C11 C 0.54030(17) 0.39496(10) 0.7753(3) 0.0238(7) Uani 1 1 d . . .
H11 H 0.5772 0.4065 0.7406 0.029 Uiso 1 1 calc R . .
C12 C 0.54689(17) 0.39899(10) 0.8918(3) 0.0244(7) Uani 1 1 d . . .
C13 C 0.49106(18) 0.38127(10) 0.9383(3) 0.0263(7) Uani 1 1 d . . .
H13 H 0.4940 0.3833 1.0175 0.032 Uiso 1 1 calc R . .
C14 C 0.43162(17) 0.36081(9) 0.8725(2) 0.0211(6) Uani 1 1 d . . .
H14 H 0.3947 0.3492 0.9070 0.025 Uiso 1 1 calc R . .
C15 C 0.15725(19) 0.45736(10) 0.9732(3) 0.0299(8) Uani 1 1 d . . .
C16 C 0.2109(2) 0.46217(13) 1.0859(3) 0.0476(11) Uani 1 1 d . . .
H16A H 0.2182 0.4326 1.1231 0.071 Uiso 1 1 calc R . .
H16B H 0.1919 0.4835 1.1346 0.071 Uiso 1 1 calc R . .
H16C H 0.2567 0.4734 1.0717 0.071 Uiso 1 1 calc R . .
C17 C 0.0867(2) 0.43819(12) 0.9971(4) 0.0495(11) Uani 1 1 d . . .
H17A H 0.0533 0.4327 0.9257 0.074 Uiso 1 1 calc R . .
H17B H 0.0656 0.4599 1.0423 0.074 Uiso 1 1 calc R . .
H17C H 0.0963 0.4097 1.0388 0.074 Uiso 1 1 calc R . .
C18 C 0.1414(2) 0.50370(11) 0.9169(3) 0.0366(9) Uani 1 1 d . . .
H18A H 0.1864 0.5178 0.9073 0.055 Uiso 1 1 calc R . .
H18B H 0.1178 0.5230 0.9644 0.055 Uiso 1 1 calc R . .
H18C H 0.1098 0.4999 0.8429 0.055 Uiso 1 1 calc R . .
C19 C 0.61113(19) 0.42249(11) 0.9668(3) 0.0319(8) Uani 1 1 d . . .
C20 C 0.6440(2) 0.39161(13) 1.0648(3) 0.0433(10) Uani 1 1 d . . .
H20A H 0.6084 0.3854 1.1112 0.065 Uiso 1 1 calc R . .
H20B H 0.6858 0.4065 1.1110 0.065 Uiso 1 1 calc R . .
H20C H 0.6591 0.3632 1.0351 0.065 Uiso 1 1 calc R . .
C21 C 0.5841(2) 0.46631(12) 1.0126(3) 0.0456(10) Uani 1 1 d . . .
H21A H 0.5627 0.4859 0.9494 0.068 Uiso 1 1 calc R . .
H21B H 0.6244 0.4820 1.0602 0.068 Uiso 1 1 calc R . .
H21C H 0.5480 0.4590 1.0574 0.068 Uiso 1 1 calc R . .
C22 C 0.6697(2) 0.43476(13) 0.9016(3) 0.0444(10) Uani 1 1 d . . .
H22A H 0.6850 0.4075 0.8668 0.067 Uiso 1 1 calc R . .
H22B H 0.7108 0.4478 0.9535 0.067 Uiso 1 1 calc R . .
H22C H 0.6509 0.4568 0.8427 0.067 Uiso 1 1 calc R . .
S31 S 0.31819(4) 0.27634(2) 0.31584(6) 0.01688(15) Uani 1 1 d . . .
S32 S 0.30501(4) 0.38032(2) 0.33638(7) 0.02159(16) Uani 1 1 d . . .
C31 C 0.39278(16) 0.31065(9) 0.3147(2) 0.0173(6) Uani 1 1 d . . .
C32 C 0.38614(16) 0.35640(10) 0.3265(2) 0.0189(6) Uani 1 1 d . . .
C33 C 0.44790(16) 0.38822(9) 0.3431(2) 0.0193(6) Uani 1 1 d . . .
C34 C 0.44256(17) 0.43123(10) 0.2953(3) 0.0242(7) Uani 1 1 d . . .
H34 H 0.4001 0.4396 0.2437 0.029 Uiso 1 1 calc R . .
C35 C 0.49849(17) 0.46198(10) 0.3220(3) 0.0253(7) Uani 1 1 d . . .
H35 H 0.4935 0.4910 0.2879 0.030 Uiso 1 1 calc R . .
C36 C 0.56177(16) 0.45143(9) 0.3973(2) 0.0196(6) Uani 1 1 d . . .
C37 C 0.56759(16) 0.40752(10) 0.4419(3) 0.0222(6) Uani 1 1 d . . .
H37 H 0.6106 0.3987 0.4914 0.027 Uiso 1 1 calc R . .
C38 C 0.51198(16) 0.37671(10) 0.4154(3) 0.0216(6) Uani 1 1 d . . .
H38 H 0.5176 0.3472 0.4471 0.026 Uiso 1 1 calc R . .
C39 C 0.45748(16) 0.28791(9) 0.2913(2) 0.0186(6) Uani 1 1 d . . .
C40 C 0.48892(17) 0.25150(10) 0.3552(3) 0.0216(6) Uani 1 1 d . . .
H40 H 0.4670 0.2395 0.4129 0.026 Uiso 1 1 calc R . .
C41 C 0.55203(17) 0.23250(10) 0.3354(3) 0.0231(6) Uani 1 1 d . . .
H41 H 0.5730 0.2080 0.3812 0.028 Uiso 1 1 calc R . .
C42 C 0.58529(17) 0.24833(10) 0.2506(3) 0.0221(6) Uani 1 1 d . . .
C43 C 0.55117(17) 0.28355(10) 0.1835(3) 0.0239(7) Uani 1 1 d . . .
H43 H 0.5715 0.2945 0.1230 0.029 Uiso 1 1 calc R . .
C44 C 0.48889(17) 0.30261(10) 0.2030(3) 0.0228(6) Uani 1 1 d . . .
H44 H 0.4668 0.3263 0.1554 0.027 Uiso 1 1 calc R . .
C45 C 0.62376(17) 0.48526(10) 0.4297(3) 0.0240(7) Uani 1 1 d . . .
C46 C 0.59763(19) 0.53394(10) 0.4078(3) 0.0304(8) Uani 1 1 d . . .
H46A H 0.5577 0.5395 0.4463 0.046 Uiso 1 1 calc R . .
H46B H 0.5815 0.5386 0.3266 0.046 Uiso 1 1 calc R . .
H46C H 0.6370 0.5548 0.4367 0.046 Uiso 1 1 calc R . .
C47 C 0.67989(19) 0.47509(12) 0.3569(3) 0.0369(8) Uani 1 1 d . . .
H47A H 0.6573 0.4774 0.2768 0.055 Uiso 1 1 calc R . .
H47B H 0.6988 0.4445 0.3732 0.055 Uiso 1 1 calc R . .
H47C H 0.7192 0.4970 0.3743 0.055 Uiso 1 1 calc R . .
C48 C 0.65785(19) 0.48114(11) 0.5548(3) 0.0338(8) Uani 1 1 d . . .
H48A H 0.6946 0.5045 0.5751 0.051 Uiso 1 1 calc R . .
H48B H 0.6799 0.4512 0.5695 0.051 Uiso 1 1 calc R . .
H48C H 0.6209 0.4850 0.6001 0.051 Uiso 1 1 calc R . .
C49 C 0.65646(18) 0.22894(11) 0.2291(3) 0.0289(7) Uani 1 1 d . . .
C50 C 0.6920(2) 0.19739(15) 0.3236(3) 0.0480(10) Uani 1 1 d . . .
H50A H 0.7367 0.1856 0.3064 0.072 Uiso 1 1 calc R . .
H50B H 0.6596 0.1722 0.3301 0.072 Uiso 1 1 calc R . .
H50C H 0.7024 0.2141 0.3950 0.072 Uiso 1 1 calc R . .
C51 C 0.6408(2) 0.20097(16) 0.1198(4) 0.0534(11) Uani 1 1 d . . .
H51A H 0.6178 0.2203 0.0570 0.080 Uiso 1 1 calc R . .
H51B H 0.6087 0.1759 0.1285 0.080 Uiso 1 1 calc R . .
H51C H 0.6858 0.1890 0.1041 0.080 Uiso 1 1 calc R . .
C52 C 0.7080(2) 0.26651(15) 0.2182(5) 0.0735(17) Uani 1 1 d . . .
H52A H 0.6903 0.2834 0.1485 0.110 Uiso 1 1 calc R . .
H52B H 0.7552 0.2537 0.2160 0.110 Uiso 1 1 calc R . .
H52C H 0.7120 0.2869 0.2830 0.110 Uiso 1 1 calc R . .
S61 S 0.17042(4) 0.26662(2) 0.36923(6) 0.01711(15) Uani 1 1 d . . .
S62 S 0.15606(4) 0.37064(2) 0.38184(6) 0.02148(16) Uani 1 1 d . A .
C61 C 0.10164(16) 0.29001(10) 0.4284(2) 0.0185(6) Uani 1 1 d . A .
C62 C 0.09797(16) 0.33611(10) 0.4360(2) 0.0201(6) Uani 1 1 d D . .
C69 C 0.05425(15) 0.25624(10) 0.4675(2) 0.0198(6) Uani 1 1 d . . .
C70 C 0.03920(17) 0.25752(10) 0.5755(3) 0.0256(7) Uani 1 1 d . A .
H70 H 0.0593 0.2808 0.6262 0.031 Uiso 1 1 calc R . .
C71 C -0.00462(17) 0.22530(11) 0.6096(3) 0.0265(7) Uani 1 1 d . . .
H71 H -0.0137 0.2269 0.6840 0.032 Uiso 1 1 calc R A .
C72 C -0.03609(16) 0.19047(10) 0.5384(3) 0.0220(6) Uani 1 1 d . A .
C73 C -0.01957(17) 0.18895(10) 0.4321(3) 0.0226(6) Uani 1 1 d . . .
H73 H -0.0393 0.1655 0.3817 0.027 Uiso 1 1 calc R A .
C74 C 0.02483(16) 0.22067(10) 0.3973(2) 0.0216(6) Uani 1 1 d . A .
H74 H 0.0356 0.2182 0.3240 0.026 Uiso 1 1 calc R . .
C63 C 0.0487(5) 0.3639(4) 0.4943(15) 0.0208(13) Uani 0.645(8) 1 d PGD A 1
C64 C -0.0252(6) 0.3591(3) 0.4628(10) 0.0257(16) Uani 0.645(8) 1 d PGD A 1
H64 H -0.0449 0.3359 0.4116 0.031 Uiso 0.645(8) 1 calc PR A 1
C65 C -0.0704(4) 0.3881(2) 0.5064(6) 0.0276(16) Uani 0.645(8) 1 d PGD A 1
H65 H -0.1209 0.3848 0.4849 0.033 Uiso 0.645(8) 1 calc PR A 1
C66 C -0.0416(3) 0.42202(19) 0.5813(6) 0.0320(17) Uani 0.645(8) 1 d PGD A 1
C67 C 0.0323(3) 0.4269(3) 0.6128(9) 0.0310(19) Uani 0.645(8) 1 d PGD A 1
H67 H 0.0520 0.4501 0.6641 0.037 Uiso 0.645(8) 1 calc PR A 1
C68 C 0.0775(4) 0.3979(4) 0.5693(15) 0.0255(14) Uani 0.645(8) 1 d PGD A 1
H68 H 0.1280 0.4012 0.5908 0.031 Uiso 0.645(8) 1 calc PR A 1
C75 C -0.0936(3) 0.4575(3) 0.6186(5) 0.0396(19) Uani 0.645(8) 1 d PD A 1
C76 C -0.1347(5) 0.4817(3) 0.5125(7) 0.0514(19) Uani 0.645(8) 1 d PD A 1
H76A H -0.1689 0.5032 0.5340 0.077 Uiso 0.645(8) 1 calc PR A 1
H76B H -0.1606 0.4594 0.4599 0.077 Uiso 0.645(8) 1 calc PR A 1
H76C H -0.1007 0.4981 0.4760 0.077 Uiso 0.645(8) 1 calc PR A 1
C77 C -0.1473(5) 0.4327(3) 0.6771(7) 0.064(3) Uani 0.645(8) 1 d PD A 1
H77A H -0.1211 0.4168 0.7438 0.096 Uiso 0.645(8) 1 calc PR A 1
H77B H -0.1746 0.4108 0.6247 0.096 Uiso 0.645(8) 1 calc PR A 1
H77C H -0.1802 0.4546 0.7001 0.096 Uiso 0.645(8) 1 calc PR A 1
C78 C -0.0538(4) 0.4934(3) 0.6990(8) 0.078(3) Uani 0.645(8) 1 d PD A 1
H78A H -0.0173 0.5079 0.6642 0.118 Uiso 0.645(8) 1 calc PR A 1
H78B H -0.0306 0.4790 0.7699 0.118 Uiso 0.645(8) 1 calc PR A 1
H78C H -0.0879 0.5162 0.7144 0.118 Uiso 0.645(8) 1 calc PR A 1
C63X C 0.0420(11) 0.3580(8) 0.490(3) 0.0208(13) Uani 0.355(8) 1 d PGD A 2
C64X C -0.0313(11) 0.3496(6) 0.4635(19) 0.0257(16) Uani 0.355(8) 1 d PGD A 2
H64X H -0.0496 0.3266 0.4106 0.031 Uiso 0.355(8) 1 calc PR A 2
C65X C -0.0778(8) 0.3747(4) 0.5145(12) 0.0276(16) Uani 0.355(8) 1 d PGD A 2
H65X H -0.1279 0.3689 0.4964 0.033 Uiso 0.355(8) 1 calc PR A 2
C66X C -0.0510(5) 0.4082(4) 0.5919(11) 0.0320(17) Uani 0.355(8) 1 d PGD A 2
C67X C 0.0222(5) 0.4167(5) 0.6184(18) 0.0310(19) Uani 0.355(8) 1 d PGD A 2
H67X H 0.0405 0.4396 0.6713 0.037 Uiso 0.355(8) 1 calc PR A 2
C68X C 0.0688(7) 0.3916(8) 0.567(3) 0.0255(14) Uani 0.355(8) 1 d PGD A 2
H68X H 0.1189 0.3974 0.5854 0.031 Uiso 0.355(8) 1 calc PR A 2
C75X C -0.1050(5) 0.4396(4) 0.6384(8) 0.0396(19) Uani 0.355(8) 1 d PD A 2
C76X C -0.1310(10) 0.4767(5) 0.5506(13) 0.0514(19) Uani 0.355(8) 1 d PD A 2
H76D H -0.1526 0.4627 0.4785 0.077 Uiso 0.355(8) 1 calc PR A 2
H76E H -0.0902 0.4955 0.5408 0.077 Uiso 0.355(8) 1 calc PR A 2
H76F H -0.1668 0.4957 0.5768 0.077 Uiso 0.355(8) 1 calc PR A 2
C77X C -0.1692(7) 0.4114(5) 0.6582(15) 0.064(3) Uani 0.355(8) 1 d PD A 2
H77D H -0.1522 0.3871 0.7121 0.096 Uiso 0.355(8) 1 calc PR A 2
H77E H -0.1937 0.3982 0.5865 0.096 Uiso 0.355(8) 1 calc PR A 2
H77F H -0.2026 0.4308 0.6884 0.096 Uiso 0.355(8) 1 calc PR A 2
C78X C -0.0698(7) 0.4625(6) 0.7497(12) 0.078(3) Uani 0.355(8) 1 d PD A 2
H78D H -0.0523 0.4393 0.8063 0.118 Uiso 0.355(8) 1 calc PR A 2
H78E H -0.1052 0.4815 0.7763 0.118 Uiso 0.355(8) 1 calc PR A 2
H78F H -0.0295 0.4812 0.7374 0.118 Uiso 0.355(8) 1 calc PR A 2
C79 C -0.08535(17) 0.15604(10) 0.5799(3) 0.0251(7) Uani 1 1 d . . .
C80 C -0.03904(19) 0.12508(12) 0.6680(3) 0.0324(8) Uani 1 1 d . A .
H80A H -0.0061 0.1076 0.6318 0.049 Uiso 1 1 calc R . .
H80B H -0.0701 0.1044 0.6994 0.049 Uiso 1 1 calc R . .
H80C H -0.0115 0.1436 0.7286 0.049 Uiso 1 1 calc R . .
C81 C -0.1410(2) 0.18059(12) 0.6335(4) 0.0415(9) Uani 1 1 d . A .
H81A H -0.1165 0.1986 0.6978 0.062 Uiso 1 1 calc R . .
H81B H -0.1724 0.1584 0.6595 0.062 Uiso 1 1 calc R . .
H81C H -0.1698 0.2006 0.5776 0.062 Uiso 1 1 calc R . .
C82 C -0.1252(2) 0.12649(12) 0.4832(3) 0.0369(9) Uani 1 1 d . A .
H82A H -0.1535 0.1458 0.4251 0.055 Uiso 1 1 calc R . .
H82B H -0.1572 0.1056 0.5123 0.055 Uiso 1 1 calc R . .
H82C H -0.0904 0.1092 0.4505 0.055 Uiso 1 1 calc R . .
N91 N 0.30079(13) 0.21383(8) 0.5164(2) 0.0183(5) Uani 1 1 d . . .
O92 O 0.31678(12) 0.17767(7) 0.55213(18) 0.0252(5) Uani 1 1 d . . .
N101 N 0.18821(14) 0.32467(8) 0.1741(2) 0.0216(5) Uani 1 1 d . . .
O102 O 0.15883(13) 0.32417(8) 0.08067(18) 0.0331(5) Uani 1 1 d . . .

loop_
_atom_site_aniso_label
_atom_site_aniso_U_11
_atom_site_aniso_U_22
_atom_site_aniso_U_33
_atom_site_aniso_U_23
_atom_site_aniso_U_13
_atom_site_aniso_U_12
Fe1 0.0181(2) 0.01290(19) 0.0173(2) -0.00093(16) 0.00305(16) -0.00029(16)
Fe2 0.0181(2) 0.01438(19) 0.0175(2) -0.00087(16) 0.00298(16) -0.00127(16)
S1 0.0189(4) 0.0184(3) 0.0196(4) -0.0032(3) 0.0037(3) -0.0006(3)
S2 0.0191(4) 0.0167(3) 0.0184(3) -0.0023(3) 0.0028(3) -0.0004(3)
C1 0.0223(15) 0.0124(13) 0.0172(14) 0.0008(11) 0.0028(12) -0.0023(11)
C2 0.0244(16) 0.0114(12) 0.0152(14) 0.0043(10) 0.0030(12) 0.0006(11)
C3 0.0224(15) 0.0140(13) 0.0150(14) 0.0015(11) 0.0022(11) -0.0005(11)
C4 0.0229(16) 0.0163(14) 0.0312(17) -0.0028(12) 0.0074(13) -0.0042(12)
C5 0.0311(18) 0.0142(14) 0.0376(19) -0.0050(13) 0.0094(15) -0.0076(13)
C6 0.0241(16) 0.0165(14) 0.0259(16) -0.0032(12) 0.0040(13) 0.0011(12)
C7 0.0213(16) 0.0162(13) 0.0218(15) 0.0014(11) 0.0054(12) -0.0009(12)
C8 0.0229(16) 0.0135(13) 0.0224(15) 0.0014(11) 0.0035(12) -0.0025(12)
C9 0.0212(15) 0.0106(12) 0.0211(15) 0.0008(11) 0.0026(12) -0.0014(11)
C10 0.0249(16) 0.0164(14) 0.0194(15) -0.0001(11) 0.0031(12) 0.0005(12)
C11 0.0224(16) 0.0183(14) 0.0306(17) 0.0020(12) 0.0052(13) -0.0018(12)
C12 0.0225(16) 0.0173(14) 0.0302(17) -0.0031(12) -0.0024(13) -0.0010(12)
C13 0.0313(18) 0.0246(16) 0.0213(16) -0.0009(13) 0.0009(13) -0.0001(14)
C14 0.0242(16) 0.0167(14) 0.0226(15) 0.0000(12) 0.0051(13) -0.0021(12)
C15 0.036(2) 0.0177(15) 0.039(2) -0.0080(14) 0.0144(16) -0.0021(14)
C16 0.073(3) 0.038(2) 0.034(2) -0.0127(17) 0.017(2) 0.006(2)
C17 0.053(3) 0.0277(19) 0.080(3) -0.0151(19) 0.042(2) -0.0018(18)
C18 0.040(2) 0.0203(16) 0.051(2) -0.0067(15) 0.0130(18) 0.0041(15)
C19 0.0305(19) 0.0240(16) 0.0363(19) -0.0044(14) -0.0051(15) -0.0081(14)
C20 0.038(2) 0.037(2) 0.046(2) -0.0014(17) -0.0151(18) -0.0068(17)
C21 0.045(2) 0.0299(19) 0.055(2) -0.0144(17) -0.0074(19) -0.0056(17)
C22 0.034(2) 0.041(2) 0.054(2) -0.0079(18) -0.0022(18) -0.0183(18)
S31 0.0191(4) 0.0136(3) 0.0184(4) -0.0016(3) 0.0048(3) -0.0020(3)
S32 0.0203(4) 0.0137(3) 0.0303(4) -0.0028(3) 0.0038(3) -0.0011(3)
C31 0.0183(15) 0.0170(13) 0.0167(14) -0.0010(11) 0.0041(11) -0.0026(11)
C32 0.0194(15) 0.0188(14) 0.0176(14) 0.0034(11) 0.0018(12) -0.0009(12)
C33 0.0196(15) 0.0152(13) 0.0242(15) -0.0025(11) 0.0068(12) -0.0030(11)
C34 0.0221(16) 0.0211(15) 0.0274(16) 0.0044(13) 0.0002(13) -0.0021(13)
C35 0.0274(17) 0.0144(14) 0.0337(18) 0.0059(12) 0.0056(14) -0.0009(12)
C36 0.0205(16) 0.0165(14) 0.0226(15) 0.0000(11) 0.0063(12) -0.0051(12)
C37 0.0203(16) 0.0202(14) 0.0247(16) 0.0028(12) 0.0013(12) 0.0000(12)
C38 0.0250(16) 0.0141(13) 0.0252(16) 0.0036(12) 0.0037(13) -0.0023(12)
C39 0.0202(15) 0.0146(13) 0.0205(15) -0.0010(11) 0.0028(12) -0.0040(12)
C40 0.0260(17) 0.0179(14) 0.0232(16) -0.0025(12) 0.0102(13) -0.0037(12)
C41 0.0268(17) 0.0167(14) 0.0252(16) 0.0013(12) 0.0037(13) -0.0003(13)
C42 0.0206(16) 0.0177(14) 0.0270(16) -0.0032(12) 0.0022(13) -0.0015(12)
C43 0.0232(16) 0.0256(15) 0.0246(16) 0.0038(13) 0.0092(13) -0.0012(13)
C44 0.0244(17) 0.0201(14) 0.0242(16) 0.0022(12) 0.0052(13) 0.0002(13)
C45 0.0225(16) 0.0175(14) 0.0314(17) 0.0019(12) 0.0042(13) -0.0036(12)
C46 0.0324(19) 0.0188(15) 0.039(2) 0.0018(14) 0.0038(15) -0.0072(14)
C47 0.0293(19) 0.0330(19) 0.050(2) -0.0018(17) 0.0121(17) -0.0085(16)
C48 0.033(2) 0.0253(17) 0.038(2) 0.0000(15) -0.0049(16) -0.0092(15)
C49 0.0235(17) 0.0271(16) 0.0382(19) 0.0039(14) 0.0112(14) 0.0028(14)
C50 0.032(2) 0.060(3) 0.052(2) 0.009(2) 0.0081(19) 0.015(2)
C51 0.043(2) 0.066(3) 0.053(3) -0.010(2) 0.014(2) 0.022(2)
C52 0.032(2) 0.045(3) 0.151(5) 0.023(3) 0.038(3) 0.004(2)
S61 0.0179(4) 0.0147(3) 0.0190(4) -0.0021(3) 0.0044(3) -0.0011(3)
S62 0.0235(4) 0.0145(3) 0.0275(4) -0.0001(3) 0.0076(3) 0.0018(3)
C61 0.0172(15) 0.0226(14) 0.0152(14) -0.0021(11) 0.0021(11) 0.0003(12)
C62 0.0176(15) 0.0227(15) 0.0186(15) -0.0006(12) 0.0004(12) 0.0019(12)
C69 0.0135(14) 0.0216(15) 0.0237(15) 0.0005(12) 0.0023(12) 0.0008(12)
C70 0.0274(18) 0.0241(16) 0.0255(16) -0.0052(13) 0.0055(13) -0.0066(13)
C71 0.0265(17) 0.0340(18) 0.0204(16) -0.0017(13) 0.0079(13) -0.0048(14)
C72 0.0166(15) 0.0241(15) 0.0251(16) 0.0022(12) 0.0040(12) -0.0013(12)
C73 0.0237(16) 0.0197(14) 0.0228(16) -0.0006(12) 0.0005(13) -0.0040(12)
C74 0.0239(16) 0.0245(15) 0.0172(15) -0.0024(12) 0.0058(12) 0.0012(13)
C63 0.022(2) 0.017(3) 0.023(2) 0.000(2) 0.003(2) 0.001(2)
C64 0.026(3) 0.028(4) 0.0241(17) -0.002(3) 0.0062(17) -0.003(3)
C65 0.019(2) 0.037(4) 0.028(2) 0.003(3) 0.0065(17) 0.001(3)
C66 0.031(3) 0.040(4) 0.025(2) 0.000(3) 0.0058(18) 0.013(3)
C67 0.032(3) 0.030(4) 0.029(2) -0.010(3) 0.001(2) 0.010(2)
C68 0.021(2) 0.024(4) 0.0286(18) -0.006(3) 0.000(2) 0.003(2)
C75 0.033(3) 0.048(5) 0.036(3) -0.008(3) 0.005(2) 0.020(3)
C76 0.052(3) 0.049(3) 0.052(6) -0.001(3) 0.007(4) 0.029(3)
C77 0.064(6) 0.081(7) 0.056(4) 0.001(5) 0.032(4) 0.035(5)
C78 0.051(4) 0.097(7) 0.081(6) -0.056(5) -0.003(4) 0.037(5)
C63X 0.022(2) 0.017(3) 0.023(2) 0.000(2) 0.003(2) 0.001(2)
C64X 0.026(3) 0.028(4) 0.0241(17) -0.002(3) 0.0062(17) -0.003(3)
C65X 0.019(2) 0.037(4) 0.028(2) 0.003(3) 0.0065(17) 0.001(3)
C66X 0.031(3) 0.040(4) 0.025(2) 0.000(3) 0.0058(18) 0.013(3)
C67X 0.032(3) 0.030(4) 0.029(2) -0.010(3) 0.001(2) 0.010(2)
C68X 0.021(2) 0.024(4) 0.0286(18) -0.006(3) 0.000(2) 0.003(2)
C75X 0.033(3) 0.048(5) 0.036(3) -0.008(3) 0.005(2) 0.020(3)
C76X 0.052(3) 0.049(3) 0.052(6) -0.001(3) 0.007(4) 0.029(3)
C77X 0.064(6) 0.081(7) 0.056(4) 0.001(5) 0.032(4) 0.035(5)
C78X 0.051(4) 0.097(7) 0.081(6) -0.056(5) -0.003(4) 0.037(5)
C79 0.0206(16) 0.0237(15) 0.0317(18) 0.0033(13) 0.0069(13) -0.0007(13)
C80 0.0298(19) 0.0345(19) 0.0337(19) 0.0066(15) 0.0081(15) -0.0007(15)
C81 0.032(2) 0.0322(19) 0.067(3) 0.0024(18) 0.0246(19) -0.0032(16)
C82 0.036(2) 0.0322(19) 0.042(2) 0.0046(16) 0.0065(17) -0.0124(16)
N91 0.0191(13) 0.0164(12) 0.0194(12) -0.0013(10) 0.0036(10) -0.0019(10)
O92 0.0317(13) 0.0178(10) 0.0265(12) 0.0028(9) 0.0063(10) 0.0038(9)
N101 0.0227(14) 0.0204(12) 0.0227(14) 0.0008(10) 0.0068(11) -0.0018(11)
O102 0.0345(14) 0.0417(14) 0.0205(12) 0.0032(10) -0.0012(10) -0.0046(11)

loop_
_atom_type_symbol
_atom_type_description
_atom_type_scat_dispersion_real
_atom_type_scat_dispersion_imag
_atom_type_scat_source
C C 0.0033 0.0016 'International Tables Vol C Tables 4.2.6.8 and 6.1.1.4'
H H 0.0000 0.0000 'International Tables Vol C Tables 4.2.6.8 and 6.1.1.4'
N N 0.0061 0.0033 'International Tables Vol C Tables 4.2.6.8 and 6.1.1.4'
O O 0.0106 0.0060 'International Tables Vol C Tables 4.2.6.8 and 6.1.1.4'
S S 0.1246 0.1234 'International Tables Vol C Tables 4.2.6.8 and 6.1.1.4'
Fe Fe 0.3463 0.8444 'International Tables Vol C Tables 4.2.6.8 and 6.1.1.4'

loop_
_geom_angle_atom_site_label_1
_geom_angle_atom_site_label_2
_geom_angle_atom_site_label_3
_geom_angle
_geom_angle_site_symmetry_1
_geom_angle_site_symmetry_3
_geom_angle_publ_flag
N91 Fe1 S2 114.86(9) . . ?
N91 Fe1 S1 103.98(9) . . ?
S2 Fe1 S1 86.64(3) . . ?
N91 Fe1 S31 100.95(9) . . ?
S2 Fe1 S31 143.57(3) . . ?
S1 Fe1 S31 91.22(3) . . ?
N91 Fe1 S61 101.72(9) . . ?
S2 Fe1 S61 86.44(3) . . ?
S1 Fe1 S61 153.95(3) . . ?
S31 Fe1 S61 79.74(3) . . ?
N91 Fe1 Fe2 138.03(8) . . ?
S2 Fe1 Fe2 95.42(2) . . ?
S1 Fe1 Fe2 106.26(3) . . ?
S31 Fe1 Fe2 50.47(2) . . ?
S61 Fe1 Fe2 49.60(2) . . ?
N101 Fe2 S61 101.45(9) . . ?
N101 Fe2 S32 107.38(9) . . ?
S61 Fe2 S32 151.15(3) . . ?
N101 Fe2 S62 102.08(9) . . ?
S61 Fe2 S62 88.46(3) . . ?
S32 Fe2 S62 84.83(3) . . ?
N101 Fe2 S31 104.11(9) . . ?
S61 Fe2 S31 85.70(3) . . ?
S32 Fe2 S31 88.07(3) . . ?
S62 Fe2 S31 153.81(3) . . ?
N101 Fe2 Fe1 144.98(9) . . ?
S61 Fe2 Fe1 54.91(2) . . ?
S32 Fe2 Fe1 99.33(3) . . ?
S62 Fe2 Fe1 102.52(3) . . ?
S31 Fe2 Fe1 53.88(2) . . ?
C1 S1 Fe1 108.62(10) . . ?
C2 S2 Fe1 109.61(11) . . ?
C2 C1 C9 126.1(3) . . ?
C2 C1 S1 117.5(2) . . ?
C9 C1 S1 116.4(2) . . ?
C1 C2 C3 127.3(3) . . ?
C1 C2 S2 117.5(2) . . ?
C3 C2 S2 115.2(2) . . ?
C8 C3 C4 117.8(3) . . ?
C8 C3 C2 119.8(2) . . ?
C4 C3 C2 122.0(3) . . ?
C5 C4 C3 120.2(3) . . ?
C4 C5 C6 122.2(3) . . ?
C7 C6 C5 116.9(3) . . ?
C7 C6 C15 122.5(3) . . ?
C5 C6 C15 120.6(3) . . ?
C8 C7 C6 121.4(3) . . ?
C7 C8 C3 121.4(3) . . ?
C10 C9 C14 117.7(3) . . ?
C10 C9 C1 119.9(3) . . ?
C14 C9 C1 122.3(3) . . ?
C11 C10 C9 121.4(3) . . ?
C10 C11 C12 121.5(3) . . ?
C11 C12 C13 116.8(3) . . ?
C11 C12 C19 122.5(3) . . ?
C13 C12 C19 120.7(3) . . ?
C14 C13 C12 122.1(3) . . ?
C13 C14 C9 120.5(3) . . ?
C6 C15 C18 110.7(3) . . ?
C6 C15 C17 111.8(3) . . ?
C18 C15 C17 108.1(3) . . ?
C6 C15 C16 107.3(3) . . ?
C18 C15 C16 110.4(3) . . ?
C17 C15 C16 108.5(3) . . ?
C20 C19 C22 108.2(3) . . ?
C20 C19 C12 110.1(3) . . ?
C22 C19 C12 112.2(3) . . ?
C20 C19 C21 109.8(3) . . ?
C22 C19 C21 108.4(3) . . ?
C12 C19 C21 108.1(3) . . ?
C31 S31 Fe2 105.34(10) . . ?
C31 S31 Fe1 115.57(10) . . ?
Fe2 S31 Fe1 75.65(3) . . ?
C32 S32 Fe2 105.48(10) . . ?
C32 C31 C39 124.5(3) . . ?
C32 C31 S31 118.8(2) . . ?
C39 C31 S31 116.5(2) . . ?
C31 C32 C33 123.6(3) . . ?
C31 C32 S32 121.0(2) . . ?
C33 C32 S32 115.2(2) . . ?
C34 C33 C38 117.8(3) . . ?
C34 C33 C32 122.1(3) . . ?
C38 C33 C32 119.9(3) . . ?
C35 C34 C33 120.8(3) . . ?
C34 C35 C36 121.9(3) . . ?
C35 C36 C37 116.8(3) . . ?
C35 C36 C45 122.7(3) . . ?
C37 C36 C45 120.5(3) . . ?
C38 C37 C36 121.5(3) . . ?
C37 C38 C33 121.1(3) . . ?
C40 C39 C44 117.7(3) . . ?
C40 C39 C31 122.0(3) . . ?
C44 C39 C31 120.3(3) . . ?
C41 C40 C39 120.7(3) . . ?
C40 C41 C42 121.8(3) . . ?
C41 C42 C43 116.9(3) . . ?
C41 C42 C49 122.9(3) . . ?
C43 C42 C49 120.1(3) . . ?
C44 C43 C42 121.5(3) . . ?
C43 C44 C39 121.3(3) . . ?
C48 C45 C46 107.8(3) . . ?
C48 C45 C36 110.7(3) . . ?
C46 C45 C36 111.2(3) . . ?
C48 C45 C47 110.1(3) . . ?
C46 C45 C47 108.8(3) . . ?
C36 C45 C47 108.1(3) . . ?
C52 C49 C50 108.5(3) . . ?
C52 C49 C51 109.9(4) . . ?
C50 C49 C51 107.2(3) . . ?
C52 C49 C42 110.5(3) . . ?
C50 C49 C42 112.0(3) . . ?
C51 C49 C42 108.6(3) . . ?
C61 S61 Fe2 106.42(10) . . ?
C61 S61 Fe1 113.82(10) . . ?
Fe2 S61 Fe1 75.49(3) . . ?
C62 S62 Fe2 105.40(10) . . ?
C62 C61 C69 127.3(3) . . ?
C62 C61 S61 118.2(2) . . ?
C69 C61 S61 114.5(2) . . ?
C61 C62 C63X 120.6(11) . . ?
C61 C62 C63 127.9(6) . . ?
C63X C62 C63 8.2(12) . . ?
C61 C62 S62 121.2(2) . . ?
C63X C62 S62 118.2(11) . . ?
C63 C62 S62 110.8(5) . . ?
C70 C69 C74 117.3(3) . . ?
C70 C69 C61 122.1(3) . . ?
C74 C69 C61 120.6(3) . . ?
C71 C70 C69 120.7(3) . . ?
C70 C71 C72 122.3(3) . . ?
C73 C72 C71 116.6(3) . . ?
C73 C72 C79 123.3(3) . . ?
C71 C72 C79 120.2(3) . . ?
C74 C73 C72 121.7(3) . . ?
C73 C74 C69 121.4(3) . . ?
C64 C63 C68 120.0 . . ?
C64 C63 C62 120.0(7) . . ?
C68 C63 C62 119.6(6) . . ?
C63 C64 C65 120.0 . . ?
C66 C65 C64 120.0 . . ?
C65 C66 C67 120.0 . . ?
C65 C66 C75 118.7(3) . . ?
C67 C66 C75 120.9(3) . . ?
C68 C67 C66 120.0 . . ?
C67 C68 C63 120.0 . . ?
C78 C75 C77 109.1(6) . . ?
C78 C75 C76 108.2(6) . . ?
C77 C75 C76 109.4(4) . . ?
C78 C75 C66 112.6(4) . . ?
C77 C75 C66 109.0(5) . . ?
C76 C75 C66 108.5(4) . . ?
C64X C63X C68X 120.0 . . ?
C64X C63X C62 126.0(13) . . ?
C68X C63X C62 113.9(13) . . ?
C65X C64X C63X 120.0 . . ?
C64X C65X C66X 120.0 . . ?
C67X C66X C65X 120.0 . . ?
C67X C66X C75X 120.6(4) . . ?
C65X C66X C75X 119.1(4) . . ?
C68X C67X C66X 120.0 . . ?
C67X C68X C63X 120.0 . . ?
C78X C75X C77X 108.9(7) . . ?
C78X C75X C76X 108.4(7) . . ?
C77X C75X C76X 109.8(6) . . ?
C78X C75X C66X 111.9(5) . . ?
C77X C75X C66X 109.2(6) . . ?
C76X C75X C66X 108.6(6) . . ?
C81 C79 C72 110.0(3) . . ?
C81 C79 C82 108.3(3) . . ?
C72 C79 C82 111.7(3) . . ?
C81 C79 C80 109.8(3) . . ?
C72 C79 C80 108.5(3) . . ?
C82 C79 C80 108.4(3) . . ?
O92 N91 Fe1 168.9(2) . . ?
O102 N101 Fe2 177.0(3) . . ?

loop_
_geom_bond_atom_site_label_1
_geom_bond_atom_site_label_2
_geom_bond_distance
_geom_bond_site_symmetry_2
_geom_bond_publ_flag
Fe1 N91 1.666(2) . ?
Fe1 S2 2.1547(8) . ?
Fe1 S1 2.1812(8) . ?
Fe1 S31 2.3398(8) . ?
Fe1 S61 2.3719(8) . ?
Fe1 Fe2 2.8063(6) . ?
Fe2 N101 1.628(3) . ?
Fe2 S61 2.2074(8) . ?
Fe2 S32 2.2254(8) . ?
Fe2 S62 2.2305(8) . ?
Fe2 S31 2.2342(8) . ?
S1 C1 1.704(3) . ?
S2 C2 1.695(3) . ?
C1 C2 1.405(4) . ?
C1 C9 1.487(4) . ?
C2 C3 1.486(4) . ?
C3 C8 1.389(4) . ?
C3 C4 1.399(4) . ?
C4 C5 1.383(4) . ?
C5 C6 1.394(4) . ?
C6 C7 1.392(4) . ?
C6 C15 1.534(4) . ?
C7 C8 1.382(4) . ?
C9 C10 1.393(4) . ?
C9 C14 1.395(4) . ?
C10 C11 1.384(4) . ?
C11 C12 1.395(4) . ?
C12 C13 1.399(5) . ?
C12 C19 1.536(4) . ?
C13 C14 1.386(4) . ?
C15 C18 1.534(5) . ?
C15 C17 1.536(5) . ?
C15 C16 1.538(5) . ?
C19 C20 1.529(5) . ?
C19 C22 1.531(5) . ?
C19 C21 1.538(5) . ?
S31 C31 1.747(3) . ?
S32 C32 1.724(3) . ?
C31 C32 1.369(4) . ?
C31 C39 1.479(4) . ?
C32 C33 1.488(4) . ?
C33 C34 1.393(4) . ?
C33 C38 1.394(4) . ?
C34 C35 1.388(4) . ?
C35 C36 1.393(4) . ?
C36 C37 1.402(4) . ?
C36 C45 1.537(4) . ?
C37 C38 1.385(4) . ?
C39 C40 1.389(4) . ?
C39 C44 1.393(4) . ?
C40 C41 1.389(4) . ?
C41 C42 1.389(4) . ?
C42 C43 1.399(4) . ?
C42 C49 1.539(4) . ?
C43 C44 1.374(4) . ?
C45 C48 1.528(4) . ?
C45 C46 1.529(4) . ?
C45 C47 1.543(5) . ?
C49 C52 1.505(5) . ?
C49 C50 1.525(5) . ?
C49 C51 1.538(5) . ?
S61 C61 1.753(3) . ?
S62 C62 1.727(3) . ?
C61 C62 1.370(4) . ?
C61 C69 1.484(4) . ?
C62 C63X 1.502(6) . ?
C62 C63 1.522(4) . ?
C69 C70 1.392(4) . ?
C69 C74 1.397(4) . ?
C70 C71 1.382(4) . ?
C71 C72 1.399(4) . ?
C72 C73 1.384(4) . ?
C72 C79 1.535(4) . ?
C73 C74 1.383(4) . ?
C63 C64 1.3900 . ?
C63 C68 1.3900 . ?
C64 C65 1.3900 . ?
C65 C66 1.3900 . ?
C66 C67 1.3900 . ?
C66 C75 1.569(4) . ?
C67 C68 1.3900 . ?
C75 C78 1.535(7) . ?
C75 C77 1.539(9) . ?
C75 C76 1.540(7) . ?
C63X C64X 1.3900 . ?
C63X C68X 1.3900 . ?
C64X C65X 1.3900 . ?
C65X C66X 1.3900 . ?
C66X C67X 1.3900 . ?
C66X C75X 1.569(5) . ?
C67X C68X 1.3900 . ?
C75X C78X 1.535(8) . ?
C75X C77X 1.538(9) . ?
C75X C76X 1.539(8) . ?
C79 C81 1.530(5) . ?
C79 C82 1.535(5) . ?
C79 C80 1.541(4) . ?
N91 O92 1.171(3) . ?
N101 O102 1.157(3) . ?
